data_7218059
loop_
_publ_author_name
'Liang, Guorui'
'Liu, Yaru'
'Zhang, Xiao'
'Yi, Zhihui'

_publ_section_title
;
 Anion-dependent assemblies of a series of Cd(ii) coordination complexes
 based on an asymmetric multi-dentate ligand and inorganic SBUs:
 syntheses, crystal structures, and fluorescent properties
;
_journal_issue 42
_journal_name_full CrystEngComm
_journal_page_first 9896
_journal_paper_doi 10.1039/C4CE01456A
_journal_volume 16
_journal_year 2014
_chemical_formula_moiety 'C26 H30 Cd N12 O6, C H4 O'
_chemical_formula_sum 'C27 H34 Cd N12 O7'
_chemical_formula_weight 751.06
_chemical_name_systematic
;
 ?
;
_space_group_crystal_system monoclinic
_space_group_IT_number 15
_space_group_name_Hall '-C 2yc'
_space_group_name_H-M_alt 'C 1 2/c 1'
_symmetry_space_group_name_Hall '-C 2yc'
_symmetry_space_group_name_H-M 'C 1 2/c 1'
_atom_sites_solution_hydrogens geom
_atom_sites_solution_primary iterative
_audit_creation_date 2014-08-15
_audit_creation_method
;
Olex2 1.2
(compiled 2014.07.22 svn.r2960 for OlexSys, GUI svn.r4862)
;
_cell_angle_alpha 90
_cell_angle_beta 94.582(3)
_cell_angle_gamma 90
_cell_formula_units_Z 8
_cell_length_a 26.5918(9)
_cell_length_b 13.5595(5)
_cell_length_c 18.1128(6)
_cell_measurement_reflns_used 4553
_cell_measurement_temperature 293(2)
_cell_measurement_theta_max 24.6360
_cell_measurement_theta_min 3.6690
_cell_volume 6510.1(4)
_computing_cell_refinement
'CrysAlisPro, Agilent Technologies, Version 1.171.36.32 (release 02-08-2013 CrysAlis171 .NET) (compiled Aug 2 2013,16:46:58)'
_computing_data_collection
'CrysAlisPro, Agilent Technologies, Version 1.171.36.32 (release 02-08-2013 CrysAlis171 .NET) (compiled Aug 2 2013,16:46:58)'
_computing_data_reduction
'CrysAlisPro, Agilent Technologies, Version 1.171.36.32 (release 02-08-2013 CrysAlis171 .NET) (compiled Aug 2 2013,16:46:58)'
_computing_molecular_graphics 'Olex2 (Dolomanov et al., 2009)'
_computing_publication_material 'Olex2 (Dolomanov et al., 2009)'
_computing_structure_refinement 'ShelXL (Sheldrick, 2008)'
_computing_structure_solution
;
Superflip (Palatinus & Chapuis, 2007;Palatinus & van der Lee, 2008;
Palatinus et al., 2012)
;
_diffrn_ambient_temperature 293(2)
_diffrn_detector_area_resol_mean 15.9737
_diffrn_measured_fraction_theta_full 0.998
_diffrn_measured_fraction_theta_max 0.998
_diffrn_measurement_details
;
  1 omega  -15.00   37.00   1.0000    4.6200
omega____ theta____ kappa____ phi______ frames
    -       18.8263  -37.0000 -120.0000 52

  2 omega   40.00   84.00   1.0000    4.6200
omega____ theta____ kappa____ phi______ frames
    -       18.8263  178.0000   90.0000 44

  3 omega  -51.00   -9.00   1.0000    4.6200
omega____ theta____ kappa____ phi______ frames
    -       18.8263  -71.0000  174.0000 42

  4 omega    6.00   44.00   1.0000    4.6200
omega____ theta____ kappa____ phi______ frames
    -       18.8263  -71.0000  174.0000 38

  5 omega   57.00   96.00   1.0000    4.6200
omega____ theta____ kappa____ phi______ frames
    -       18.8263 -178.0000 -150.0000 39

  6 omega  -46.00   28.00   1.0000    4.6200
omega____ theta____ kappa____ phi______ frames
    -       18.8263  -81.0000   74.8615 74
;
_diffrn_measurement_device_type 'SuperNova, Dual, Cu at zero, Eos'
_diffrn_measurement_method '\w scans'
_diffrn_orient_matrix_UB_11 -0.0105514000
_diffrn_orient_matrix_UB_12 0.0410943000
_diffrn_orient_matrix_UB_13 0.0174713000
_diffrn_orient_matrix_UB_21 -0.0186394000
_diffrn_orient_matrix_UB_22 0.0043622000
_diffrn_orient_matrix_UB_23 -0.0301314000
_diffrn_orient_matrix_UB_31 -0.0160347000
_diffrn_orient_matrix_UB_32 -0.0320631000
_diffrn_orient_matrix_UB_33 0.0181997000
_diffrn_radiation_monochromator mirror
_diffrn_radiation_type MoK\a
_diffrn_radiation_wavelength 0.71073
_diffrn_reflns_av_R_equivalents 0.0481
_diffrn_reflns_av_unetI/netI 0.0641
_diffrn_reflns_Laue_measured_fraction_full 0.998
_diffrn_reflns_Laue_measured_fraction_max 0.998
_diffrn_reflns_limit_h_max 24
_diffrn_reflns_limit_h_min -32
_diffrn_reflns_limit_k_max 11
_diffrn_reflns_limit_k_min -16
_diffrn_reflns_limit_l_max 21
_diffrn_reflns_limit_l_min -19
_diffrn_reflns_number 15424
_diffrn_reflns_point_group_measured_fraction_full 0.998
_diffrn_reflns_point_group_measured_fraction_max 0.998
_diffrn_reflns_theta_full 25.242
_diffrn_reflns_theta_max 25.349
_diffrn_reflns_theta_min 2.866
_diffrn_source 'SuperNova (Mo) X-ray Source'
_exptl_absorpt_coefficient_mu 0.734
_exptl_absorpt_correction_T_max 1.00000
_exptl_absorpt_correction_T_min 0.83332
_exptl_absorpt_correction_type multi-scan
_exptl_absorpt_process_details
'CrysAlisPro, Agilent Technologies, Version 1.171.36.32 (release 02-08-2013 CrysAlis171 .NET) (compiled Aug 2 2013,16:46:58) Empirical absorption correction using spherical harmonics, implemented in SCALE3 ABSPACK scaling algorithm.'
_exptl_crystal_density_diffrn 1.533
_exptl_crystal_description block
_exptl_crystal_F_000 3072
_exptl_crystal_size_max 0.260
_exptl_crystal_size_mid 0.180
_exptl_crystal_size_min 0.130
_refine_diff_density_max 0.930
_refine_diff_density_min -0.620
_refine_diff_density_rms 0.084
_refine_ls_extinction_method none
_refine_ls_goodness_of_fit_ref 1.050
_refine_ls_hydrogen_treatment constr
_refine_ls_matrix_type full
_refine_ls_number_parameters 428
_refine_ls_number_reflns 5952
_refine_ls_number_restraints 25
_refine_ls_restrained_S_all 1.096
_refine_ls_R_factor_all 0.0688
_refine_ls_R_factor_gt 0.0483
_refine_ls_shift/su_max 0.001
_refine_ls_shift/su_mean 0.000
_refine_ls_structure_factor_coef Fsqd
_refine_ls_weighting_details
;
 w=1/[\s^2^(Fo^2^)+(0.0444P)^2^+8.9585P]
 where P=(Fo^2^+2Fc^2^)/3
;
_refine_ls_weighting_scheme calc
_refine_ls_wR_factor_gt 0.1063
_refine_ls_wR_factor_ref 0.1193
_reflns_Friedel_coverage 0.000
_reflns_number_gt 4510
_reflns_number_total 5952
_reflns_threshold_expression 'I > 2\s(I)'
_cod_data_source_file c4ce01456a2.cif
_cod_data_source_block 20140813-2
_cod_depositor_comments 'Adding full bibliography for 7218054--7218059.cif.'
_cod_database_code 7218059
_shelxl_version_number 2013-2
_chemical_oxdiff_formula 'Cd C H N O'
_shelx_space_group_comment
;
The symmetry employed for this shelxl refinement is uniquely defined
by the following loop, which should always be used as a source of
symmetry information in preference to the above space-group names.
They are only intended as comments.
;
_shelx_estimated_absorpt_t_max 0.911
_shelx_estimated_absorpt_t_min 0.832
_reflns_odcompleteness_completeness 99.76
_reflns_odcompleteness_iscentric 1
_reflns_odcompleteness_theta 26.32
_olex2_refinement_description
;
1. Fixed Uiso
 At 1.2 times of:
  All C(H) groups, All C(H,H) groups
 At 1.5 times of:
  All C(H,H,H) groups, All O(H) groups
2. Restrained distances
 O7-C27
 1.43 with sigma of 0.02
3. Uiso/Uaniso restraints and constraints
Uanis(O7) \\sim Ueq, Uanis(C27) \\sim Ueq, Uanis(C13) \\sim Ueq, Uanis(C25)
\\sim Ueq: with sigma of 0.005 and sigma for terminal atoms of 0.01
4.a Secondary CH2 refined with riding coordinates:
 C7(H7A,H7B), C11(H11A,H11B), C12(H12A,H12B), C20(H20A,H20B), C24(H24A,H24B),
 C25(H25A,H25B)
4.b Aromatic/amide H refined with riding coordinates:
 C2(H2), C3(H3), C4(H4), C5(H5), C8(H8), C9(H9), C14(H14), C15(H15), C16(H16),
 C17(H17), C21(H21), C22(H22)
4.c Idealised Me refined as rotating group:
 C13(H13A,H13B,H13C), C26(H26A,H26B,H26C), C27(H27A,H27B,H27C)
4.d Idealised tetrahedral OH refined as rotating group:
 O7(H7)
;
_olex2_submission_special_instructions 'No special instructions were received'

loop_
_space_group_symop_operation_xyz
'x, y, z'
'-x, y, -z+1/2'
'x+1/2, y+1/2, z'
'-x+1/2, y+1/2, -z+1/2'
'-x, -y, -z'
'x, -y, z-1/2'
'-x+1/2, -y+1/2, -z'
'x+1/2, -y+1/2, z-1/2'

loop_
_atom_site_label
_atom_site_type_symbol
_atom_site_fract_x
_atom_site_fract_y
_atom_site_fract_z
_atom_site_U_iso_or_equiv
_atom_site_adp_type
_atom_site_occupancy
_atom_site_site_symmetry_order
_atom_site_calc_flag
_atom_site_refinement_flags_posn
_atom_site_refinement_flags_adp
Cd1 Cd 0.33273(2) 0.98642(2) 0.42151(2) 0.03643(13) Uani 1 1 d . .
O1 O 0.24765(12) 0.9116(3) 0.43149(18) 0.0547(9) Uani 1 1 d . .
O2 O 0.17960(12) 0.9880(3) 0.3903(2) 0.0720(12) Uani 1 1 d . .
O3 O 0.25232(11) 1.0396(2) 0.36238(19) 0.0510(8) Uani 1 1 d . .
O4 O 0.36089(14) 1.1094(3) 0.3351(2) 0.0732(11) Uani 1 1 d . .
O5 O 0.42120(14) 1.0376(3) 0.3973(2) 0.0784(12) Uani 1 1 d . .
O6 O 0.43794(15) 1.1444(3) 0.3154(2) 0.0842(13) Uani 1 1 d . .
N1 N 0.22577(14) 0.9791(3) 0.3943(2) 0.0457(10) Uani 1 1 d . .
N2 N 0.40779(17) 1.0984(3) 0.3481(2) 0.0549(11) Uani 1 1 d . .
N3 N 0.33836(13) 0.8733(3) 0.32477(19) 0.0395(9) Uani 1 1 d . .
N4 N 0.30026(13) 0.8675(3) 0.27385(18) 0.0394(9) Uani 1 1 d . .
N5 N 0.30982(12) 0.7931(3) 0.22801(18) 0.0350(8) Uani 1 1 d . .
N7 N 0.31545(12) 0.8912(3) 0.00342(19) 0.0376(8) Uani 1 1 d . .
N8 N 0.36605(13) 0.8724(3) 0.50402(19) 0.0399(9) Uani 1 1 d . .
N9 N 0.40984(13) 0.7869(3) 0.5890(2) 0.0427(9) Uani 1 1 d . .
N10 N 0.47487(14) 0.6704(3) 0.6297(2) 0.0475(10) Uani 1 1 d . .
N11 N 0.46746(15) 0.5870(3) 0.6697(2) 0.0600(12) Uani 1 1 d . .
N12 N 0.49651(17) 0.5184(4) 0.6480(3) 0.0653(13) Uani 1 1 d . .
N16 N 0.29207(12) 0.8016(2) 0.09571(17) 0.0332(8) Uani 1 1 d . .
C1 C 0.37357(15) 0.8018(3) 0.3107(2) 0.0357(10) Uani 1 1 d . .
C2 C 0.41966(16) 0.7782(4) 0.3479(3) 0.0447(11) Uani 1 1 d . .
H2 H 0.4324 0.8132 0.3894 0.054 Uiso 1 1 calc R .
C3 C 0.44543(18) 0.7012(4) 0.3206(3) 0.0539(13) Uani 1 1 d . .
H3 H 0.4766 0.6839 0.3441 0.065 Uiso 1 1 calc R .
C4 C 0.42653(17) 0.6470(4) 0.2581(3) 0.0530(13) Uani 1 1 d . .
H4 H 0.4454 0.5948 0.2417 0.064 Uiso 1 1 calc R .
C5 C 0.38108(16) 0.6691(3) 0.2209(2) 0.0436(11) Uani 1 1 d . .
H5 H 0.3682 0.6333 0.1799 0.052 Uiso 1 1 calc R .
C6 C 0.35523(15) 0.7493(3) 0.2488(2) 0.0337(9) Uani 1 1 d . .
C7 C 0.27332(15) 0.7717(3) 0.1657(2) 0.0390(10) Uani 1 1 d . .
H7A H 0.2662 0.7016 0.1644 0.047 Uiso 1 1 calc R .
H7B H 0.2421 0.8063 0.1724 0.047 Uiso 1 1 calc R .
C8 C 0.30989(16) 0.7379(3) 0.0453(2) 0.0414(11) Uani 1 1 d . .
H8 H 0.3117 0.6696 0.0493 0.050 Uiso 1 1 calc R .
C9 C 0.32424(16) 0.7928(3) -0.0109(2) 0.0411(11) Uani 1 1 d . .
H9 H 0.3379 0.7685 -0.0529 0.049 Uiso 1 1 calc R .
C10 C 0.29572(15) 0.8944(3) 0.0683(2) 0.0357(10) Uani 1 1 d . .
C11 C 0.2798(2) 0.9853(4) 0.1066(3) 0.0588(14) Uani 1 1 d . .
H11A H 0.2907 0.9803 0.1589 0.071 Uiso 1 1 calc R .
H11B H 0.2968 1.0416 0.0869 0.071 Uiso 1 1 calc R .
C12 C 0.2247(3) 1.0031(5) 0.0986(4) 0.084(2) Uani 1 1 d . .
H12A H 0.2070 0.9465 0.1166 0.101 Uiso 1 1 calc R .
H12B H 0.2135 1.0130 0.0469 0.101 Uiso 1 1 calc R .
C13 C 0.2129(3) 1.0971(6) 0.1446(5) 0.138(3) Uani 1 1 d . U
H13A H 0.2346 1.1501 0.1321 0.207 Uiso 1 1 calc GR .
H13B H 0.2184 1.0828 0.1965 0.207 Uiso 1 1 calc GR .
H13C H 0.1783 1.1161 0.1332 0.207 Uiso 1 1 calc GR .
C14 C 0.52871(19) 0.7115(4) 0.5255(3) 0.0627(15) Uani 1 1 d . .
H14 H 0.5189 0.7767 0.5179 0.075 Uiso 1 1 calc R .
C15 C 0.5626(2) 0.6677(5) 0.4841(3) 0.0746(18) Uani 1 1 d . .
H15 H 0.5756 0.7034 0.4461 0.089 Uiso 1 1 calc R .
C16 C 0.5787(2) 0.5693(6) 0.4970(3) 0.0727(17) Uani 1 1 d . .
H16 H 0.6030 0.5428 0.4686 0.087 Uiso 1 1 calc R .
C17 C 0.5596(2) 0.5128(5) 0.5498(3) 0.0673(16) Uani 1 1 d . .
H17 H 0.5698 0.4478 0.5575 0.081 Uiso 1 1 calc R .
C18 C 0.52385(17) 0.5564(4) 0.5921(3) 0.0529(13) Uani 1 1 d . .
C19 C 0.50954(16) 0.6539(4) 0.5797(3) 0.0469(12) Uani 1 1 d . .
C20 C 0.44848(18) 0.7594(4) 0.6478(3) 0.0540(13) Uani 1 1 d . .
H20A H 0.4725 0.8129 0.6555 0.065 Uiso 1 1 calc R .
H20B H 0.4326 0.7494 0.6936 0.065 Uiso 1 1 calc R .
C21 C 0.36946(17) 0.7299(4) 0.5645(3) 0.0528(13) Uani 1 1 d . .
H21 H 0.3620 0.6669 0.5808 0.063 Uiso 1 1 calc R .
C22 C 0.34290(17) 0.7822(4) 0.5126(3) 0.0485(12) Uani 1 1 d . .
H22 H 0.3134 0.7612 0.4863 0.058 Uiso 1 1 calc R .
C23 C 0.40638(16) 0.8733(3) 0.5520(2) 0.0385(10) Uani 1 1 d . .
C24 C 0.4408(2) 0.9589(4) 0.5669(3) 0.0659(16) Uani 1 1 d . .
H24A H 0.4377 1.0037 0.5250 0.079 Uiso 1 1 calc R .
H24B H 0.4754 0.9358 0.5728 0.079 Uiso 1 1 calc R .
C25 C 0.4275(2) 1.0171(5) 0.6412(4) 0.088(2) Uani 1 1 d . U
H25A H 0.3928 1.0398 0.6350 0.106 Uiso 1 1 calc R .
H25B H 0.4303 0.9717 0.6827 0.106 Uiso 1 1 calc R .
C26 C 0.4588(3) 1.0975(7) 0.6575(5) 0.146(4) Uani 1 1 d . .
H26A H 0.4597 1.1384 0.6144 0.219 Uiso 1 1 calc GR .
H26B H 0.4923 1.0746 0.6724 0.219 Uiso 1 1 calc GR .
H26C H 0.4462 1.1350 0.6970 0.219 Uiso 1 1 calc GR .
O7 O 0.1611(3) 0.8106(7) 0.2050(6) 0.219(4) Uani 1 1 d D U
H7 H 0.1598 0.8048 0.1599 0.329 Uiso 1 1 calc GR .
C27 C 0.1358(4) 0.8847(8) 0.2215(6) 0.173(4) Uani 1 1 d D U
H27A H 0.1354 0.9322 0.1822 0.260 Uiso 1 1 calc GR .
H27B H 0.1507 0.9136 0.2664 0.260 Uiso 1 1 calc GR .
H27C H 0.1018 0.8648 0.2285 0.260 Uiso 1 1 calc GR .

loop_
_atom_site_aniso_label
_atom_site_aniso_U_11
_atom_site_aniso_U_22
_atom_site_aniso_U_33
_atom_site_aniso_U_23
_atom_site_aniso_U_13
_atom_site_aniso_U_12
Cd1 0.0424(2) 0.0350(2) 0.03126(19) -0.00180(15) -0.00063(14) 0.00366(14)
O1 0.0538(19) 0.051(2) 0.058(2) 0.0118(19) -0.0011(17) 0.0072(17)
O2 0.0387(19) 0.071(3) 0.105(3) 0.007(2) -0.001(2) 0.0028(17)
O3 0.0509(18) 0.044(2) 0.058(2) 0.0050(18) 0.0029(17) -0.0018(16)
O4 0.062(2) 0.070(3) 0.088(3) 0.015(2) 0.008(2) -0.003(2)
O5 0.075(3) 0.096(3) 0.062(3) 0.029(3) -0.010(2) -0.015(2)
O6 0.079(3) 0.105(4) 0.070(3) 0.018(3) 0.015(2) -0.036(3)
N1 0.045(2) 0.040(2) 0.051(2) -0.006(2) -0.0043(19) 0.0046(19)
N2 0.066(3) 0.056(3) 0.043(2) -0.002(2) 0.008(2) -0.019(2)
N3 0.046(2) 0.039(2) 0.0334(19) -0.0054(18) 0.0014(17) 0.0035(17)
N4 0.046(2) 0.040(2) 0.0318(19) -0.0060(18) 0.0003(17) 0.0060(17)
N5 0.0414(19) 0.034(2) 0.0296(18) -0.0040(17) 0.0030(16) 0.0028(16)
N7 0.046(2) 0.033(2) 0.034(2) -0.0009(17) 0.0009(17) 0.0014(17)
N8 0.046(2) 0.036(2) 0.036(2) 0.0013(18) -0.0057(17) 0.0036(17)
N9 0.048(2) 0.038(2) 0.041(2) 0.0079(19) -0.0039(18) 0.0052(18)
N10 0.053(2) 0.044(2) 0.045(2) 0.016(2) -0.0024(19) 0.0078(19)
N11 0.063(3) 0.061(3) 0.057(3) 0.025(2) 0.007(2) 0.016(2)
N12 0.067(3) 0.061(3) 0.068(3) 0.017(3) 0.006(3) 0.018(2)
N16 0.0433(19) 0.029(2) 0.0265(18) -0.0017(16) -0.0006(15) -0.0004(15)
C1 0.043(2) 0.032(2) 0.033(2) 0.002(2) 0.0058(19) 0.0027(19)
C2 0.047(3) 0.042(3) 0.045(3) -0.006(2) -0.002(2) 0.006(2)
C3 0.047(3) 0.052(3) 0.062(3) -0.001(3) -0.002(2) 0.012(2)
C4 0.055(3) 0.043(3) 0.063(3) -0.005(3) 0.012(3) 0.017(2)
C5 0.054(3) 0.038(3) 0.039(3) -0.005(2) 0.003(2) 0.004(2)
C6 0.042(2) 0.026(2) 0.033(2) 0.0032(19) 0.0067(19) 0.0011(19)
C7 0.045(2) 0.037(3) 0.035(2) 0.001(2) 0.000(2) -0.009(2)
C8 0.057(3) 0.027(2) 0.039(2) -0.001(2) 0.002(2) 0.007(2)
C9 0.052(3) 0.038(3) 0.033(2) 0.000(2) 0.007(2) 0.008(2)
C10 0.044(2) 0.030(2) 0.033(2) 0.001(2) 0.0001(19) 0.0000(19)
C11 0.094(4) 0.038(3) 0.047(3) 0.006(2) 0.024(3) 0.013(3)
C12 0.105(5) 0.074(5) 0.079(5) 0.009(4) 0.036(4) 0.027(4)
C13 0.184(7) 0.109(6) 0.125(6) 0.000(5) 0.049(5) 0.072(5)
C14 0.059(3) 0.062(4) 0.067(4) 0.007(3) 0.006(3) -0.005(3)
C15 0.055(3) 0.100(5) 0.069(4) 0.007(4) 0.008(3) -0.013(3)
C16 0.049(3) 0.099(5) 0.071(4) -0.009(4) 0.010(3) 0.003(3)
C17 0.054(3) 0.076(4) 0.073(4) -0.009(3) 0.005(3) 0.015(3)
C18 0.044(3) 0.055(3) 0.059(3) 0.009(3) -0.005(2) 0.007(2)
C19 0.041(2) 0.056(3) 0.044(3) 0.006(3) 0.001(2) -0.003(2)
C20 0.063(3) 0.057(3) 0.040(3) 0.010(3) -0.009(2) 0.010(3)
C21 0.052(3) 0.043(3) 0.062(3) 0.013(3) 0.002(3) -0.006(2)
C22 0.046(3) 0.043(3) 0.055(3) 0.001(3) -0.005(2) -0.004(2)
C23 0.048(2) 0.033(3) 0.034(2) 0.000(2) 0.000(2) 0.002(2)
C24 0.075(3) 0.063(4) 0.055(3) 0.020(3) -0.028(3) -0.015(3)
C25 0.079(3) 0.074(4) 0.110(4) -0.023(3) -0.011(3) -0.001(3)
C26 0.148(7) 0.117(8) 0.168(9) -0.053(7) -0.015(7) -0.001(6)
O7 0.141(5) 0.186(7) 0.337(8) -0.055(7) 0.061(6) -0.014(5)
C27 0.172(7) 0.159(8) 0.201(8) -0.008(7) 0.090(6) 0.014(6)

loop_
_atom_type_symbol
_atom_type_description
_atom_type_scat_dispersion_real
_atom_type_scat_dispersion_imag
_atom_type_scat_source
C C 0.0033 0.0016 'International Tables Vol C Tables 4.2.6.8 and 6.1.1.4'
H H 0.0000 0.0000 'International Tables Vol C Tables 4.2.6.8 and 6.1.1.4'
Cd Cd -0.8075 1.2024 'International Tables Vol C Tables 4.2.6.8 and 6.1.1.4'
N N 0.0061 0.0033 'International Tables Vol C Tables 4.2.6.8 and 6.1.1.4'
O O 0.0106 0.0060 'International Tables Vol C Tables 4.2.6.8 and 6.1.1.4'

loop_
_geom_angle_atom_site_label_1
_geom_angle_atom_site_label_2
_geom_angle_atom_site_label_3
_geom_angle
_geom_angle_site_symmetry_1
_geom_angle_site_symmetry_3
O1 Cd1 O5 170.30(13) . .
O3 Cd1 O1 51.75(11) . .
O3 Cd1 O4 79.55(12) . .
O3 Cd1 O5 130.00(12) . .
O4 Cd1 O1 130.42(12) . .
O4 Cd1 O5 50.50(12) . .
N3 Cd1 O1 84.29(12) . .
N3 Cd1 O3 88.34(12) . .
N3 Cd1 O4 85.79(14) . .
N3 Cd1 O5 86.22(13) . .
N7 Cd1 O1 91.01(12) 6_576 .
N7 Cd1 O3 81.69(11) 6_576 .
N7 Cd1 O4 90.46(14) 6_576 .
N7 Cd1 O5 98.67(13) 6_576 .
N7 Cd1 N3 169.84(12) 6_576 .
N8 Cd1 O1 89.07(12) . .
N8 Cd1 O3 140.75(12) . .
N8 Cd1 O4 139.41(13) . .
N8 Cd1 O5 88.97(13) . .
N8 Cd1 N3 90.09(13) . .
N8 Cd1 N7 98.86(12) . 6_576
N1 O1 Cd1 92.8(3) . .
N1 O3 Cd1 96.4(2) . .
N2 O4 Cd1 98.5(3) . .
N2 O5 Cd1 95.1(3) . .
O1 N1 O3 118.2(4) . .
O2 N1 O1 121.5(4) . .
O2 N1 O3 120.3(4) . .
O5 N2 O4 115.8(4) . .
O6 N2 O4 122.2(5) . .
O6 N2 O5 122.0(5) . .
N4 N3 Cd1 118.1(3) . .
N4 N3 C1 108.9(3) . .
C1 N3 Cd1 132.9(3) . .
N3 N4 N5 107.7(3) . .
N4 N5 C6 111.2(3) . .
N4 N5 C7 118.7(3) . .
C6 N5 C7 130.1(4) . .
C9 N7 Cd1 122.0(3) . 6_575
C10 N7 Cd1 131.5(3) . 6_575
C10 N7 C9 106.5(4) . .
C22 N8 Cd1 121.3(3) . .
C23 N8 Cd1 132.5(3) . .
C23 N8 C22 106.2(4) . .
C21 N9 C20 125.3(4) . .
C23 N9 C20 126.7(4) . .
C23 N9 C21 108.0(4) . .
N11 N10 C20 118.6(4) . .
C19 N10 N11 110.5(4) . .
C19 N10 C20 130.9(4) . .
N12 N11 N10 108.7(4) . .
N11 N12 C18 108.4(4) . .
C8 N16 C7 124.5(4) . .
C10 N16 C7 127.9(4) . .
C10 N16 C8 107.6(3) . .
N3 C1 C2 131.0(4) . .
C6 C1 N3 108.0(4) . .
C6 C1 C2 121.0(4) . .
C3 C2 C1 116.8(4) . .
C2 C3 C4 122.2(4) . .
C5 C4 C3 121.7(4) . .
C4 C5 C6 115.6(4) . .
N5 C6 C1 104.2(3) . .
N5 C6 C5 133.1(4) . .
C1 C6 C5 122.6(4) . .
N16 C7 N5 111.4(3) . .
C9 C8 N16 106.9(4) . .
C8 C9 N7 109.3(4) . .
N7 C10 N16 109.7(4) . .
N7 C10 C11 125.9(4) . .
N16 C10 C11 124.4(4) . .
C12 C11 C10 113.8(5) . .
C11 C12 C13 108.6(6) . .
C15 C14 C19 116.4(6) . .
C14 C15 C16 121.8(6) . .
C17 C16 C15 121.7(6) . .
C16 C17 C18 117.2(6) . .
N12 C18 C17 131.3(5) . .
C19 C18 N12 108.5(5) . .
C19 C18 C17 120.2(5) . .
N10 C19 C14 133.4(5) . .
N10 C19 C18 103.9(4) . .
C14 C19 C18 122.7(5) . .
N10 C20 N9 111.8(4) . .
C22 C21 N9 106.6(4) . .
C21 C22 N8 109.5(4) . .
N8 C23 N9 109.7(4) . .
N8 C23 C24 125.4(4) . .
N9 C23 C24 124.7(4) . .
C23 C24 C25 110.9(5) . .
C26 C25 C24 113.0(7) . .

loop_
_geom_bond_atom_site_label_1
_geom_bond_atom_site_label_2
_geom_bond_distance
_geom_bond_site_symmetry_2
Cd1 O1 2.499(3) .
Cd1 O3 2.424(3) .
Cd1 O4 2.445(4) .
Cd1 O5 2.525(4) .
Cd1 N3 2.343(3) .
Cd1 N7 2.297(3) 6_576
Cd1 N8 2.280(3) .
O1 N1 1.252(5) .
O2 N1 1.230(5) .
O3 N1 1.254(5) .
O4 N2 1.260(5) .
O5 N2 1.244(5) .
O6 N2 1.208(5) .
N3 N4 1.317(4) .
N3 C1 1.386(5) .
N4 N5 1.344(4) .
N5 C6 1.371(5) .
N5 C7 1.457(5) .
N7 Cd1 2.297(3) 6_575
N7 C9 1.382(5) .
N7 C10 1.326(5) .
N8 C22 1.384(6) .
N8 C23 1.325(5) .
N9 C20 1.467(5) .
N9 C21 1.368(6) .
N9 C23 1.349(5) .
N10 N11 1.366(5) .
N10 C19 1.362(6) .
N10 C20 1.446(6) .
N11 N12 1.289(6) .
N12 C18 1.391(7) .
N16 C7 1.457(5) .
N16 C8 1.369(5) .
N16 C10 1.359(5) .
C1 C2 1.388(6) .
C1 C6 1.384(5) .
C2 C3 1.362(6) .
C3 C4 1.409(6) .
C4 C5 1.369(6) .
C5 C6 1.402(6) .
C8 C9 1.341(6) .
C10 C11 1.491(6) .
C11 C12 1.482(8) .
C12 C13 1.568(9) .
C14 C15 1.355(8) .
C14 C19 1.383(7) .
C15 C16 1.415(9) .
C16 C17 1.355(8) .
C17 C18 1.400(7) .
C18 C19 1.388(7) .
C21 C22 1.334(6) .
C23 C24 1.490(7) .
C24 C25 1.625(9) .
C25 C26 1.389(9) .
O7 C27 1.258(9) .

loop_
_geom_torsion_atom_site_label_1
_geom_torsion_atom_site_label_2
_geom_torsion_atom_site_label_3
_geom_torsion_atom_site_label_4
_geom_torsion
_geom_torsion_site_symmetry_1
Cd1 O1 N1 O2 -168.8(4) .
Cd1 O1 N1 O3 9.5(4) .
Cd1 O3 N1 O1 -9.8(4) .
Cd1 O3 N1 O2 168.5(4) .
Cd1 O4 N2 O5 -2.4(5) .
Cd1 O4 N2 O6 178.3(4) .
Cd1 O5 N2 O4 2.3(4) .
Cd1 O5 N2 O6 -178.4(4) .
Cd1 N3 N4 N5 -175.0(2) .
Cd1 N3 C1 C2 -5.1(7) .
Cd1 N3 C1 C6 174.0(3) .
Cd1 N7 C9 C8 -178.9(3) 6_575
Cd1 N7 C10 N16 179.0(2) 6_575
Cd1 N7 C10 C11 -1.2(6) 6_575
Cd1 N8 C22 C21 -179.3(3) .
Cd1 N8 C23 N9 179.6(3) .
Cd1 N8 C23 C24 3.6(7) .
N3 N4 N5 C6 -0.4(4) .
N3 N4 N5 C7 -179.3(3) .
N3 C1 C2 C3 178.7(5) .
N3 C1 C6 N5 0.7(4) .
N3 C1 C6 C5 -177.9(4) .
N4 N3 C1 C2 179.9(4) .
N4 N3 C1 C6 -1.0(5) .
N4 N5 C6 C1 -0.2(4) .
N4 N5 C6 C5 178.2(4) .
N4 N5 C7 N16 107.7(4) .
N7 C10 C11 C12 100.9(6) .
N8 C23 C24 C25 99.2(6) .
N9 C21 C22 N8 -0.2(6) .
N9 C23 C24 C25 -76.2(6) .
N10 N11 N12 C18 -0.3(6) .
N11 N10 C19 C14 177.4(5) .
N11 N10 C19 C18 -1.2(5) .
N11 N10 C20 N9 -111.2(4) .
N11 N12 C18 C17 -179.0(5) .
N11 N12 C18 C19 -0.5(6) .
N12 C18 C19 N10 1.1(5) .
N12 C18 C19 C14 -177.7(4) .
N16 C8 C9 N7 -0.2(5) .
N16 C10 C11 C12 -79.3(6) .
C1 N3 N4 N5 0.8(4) .
C1 C2 C3 C4 -0.5(7) .
C2 C1 C6 N5 179.9(4) .
C2 C1 C6 C5 1.3(7) .
C2 C3 C4 C5 0.3(8) .
C3 C4 C5 C6 0.6(7) .
C4 C5 C6 N5 -179.6(4) .
C4 C5 C6 C1 -1.4(6) .
C6 N5 C7 N16 -71.1(5) .
C6 C1 C2 C3 -0.3(7) .
C7 N5 C6 C1 178.6(4) .
C7 N5 C6 C5 -3.0(7) .
C7 N16 C8 C9 -179.1(3) .
C7 N16 C10 N7 179.0(3) .
C7 N16 C10 C11 -0.8(7) .
C8 N16 C7 N5 104.3(4) .
C8 N16 C10 N7 -0.5(4) .
C8 N16 C10 C11 179.6(4) .
C9 N7 C10 N16 0.4(4) .
C9 N7 C10 C11 -179.8(4) .
C10 N7 C9 C8 -0.1(5) .
C10 N16 C7 N5 -75.1(5) .
C10 N16 C8 C9 0.4(5) .
C10 C11 C12 C13 177.1(5) .
C14 C15 C16 C17 2.5(9) .
C15 C14 C19 N10 -178.2(5) .
C15 C14 C19 C18 0.2(7) .
C15 C16 C17 C18 -1.2(9) .
C16 C17 C18 N12 177.9(5) .
C16 C17 C18 C19 -0.4(8) .
C17 C18 C19 N10 179.8(4) .
C17 C18 C19 C14 1.0(8) .
C19 N10 N11 N12 1.0(5) .
C19 N10 C20 N9 72.4(6) .
C19 C14 C15 C16 -1.9(8) .
C20 N9 C21 C22 178.3(4) .
C20 N9 C23 N8 -178.6(4) .
C20 N9 C23 C24 -2.6(7) .
C20 N10 N11 N12 -176.1(4) .
C20 N10 C19 C14 -6.0(8) .
C20 N10 C19 C18 175.4(5) .
C21 N9 C20 N10 60.1(6) .
C21 N9 C23 N8 -1.3(5) .
C21 N9 C23 C24 174.8(5) .
C22 N8 C23 N9 1.1(5) .
C22 N8 C23 C24 -174.9(5) .
C23 N8 C22 C21 -0.6(5) .
C23 N9 C20 N10 -122.9(5) .
C23 N9 C21 C22 0.8(5) .
C23 C24 C25 C26 179.7(6) .
